data_7704043
loop_
_publ_author_name
'Oliveira, Katia M.'
'Peterson, Erica J.'
'Carroccia, Murilo C.'
'Cominetti, Marcia R.'
'Deflon, Victor M.'
'Farrell, Nicholas P.'
'Batista, Alzir A.'
'Correa, Rodrigo S.'

_publ_section_title
;
 Ru(II)-Naphthoquinone complexes with high selectivity for triple-negative
 breast cancer.
;
_journal_issue 45
_journal_name_full 'Dalton transactions (Cambridge, England : 2003)'
_journal_page_first 16193
_journal_page_last 16203
_journal_paper_doi 10.1039/d0dt01091j
_journal_volume 49
_journal_year 2020
_chemical_absolute_configuration ad
_chemical_compound_source 'synthesis as described'
_chemical_formula_moiety '2(C51 H45 N2 O3 P2 Ru), 2(F6 P), C4 H10 O'
_chemical_formula_sum 'C53 H50 F6 N2 O3.5 P3 Ru'
_chemical_formula_weight 1078.93
_chemical_name_common cisdppeLAP
_space_group_crystal_system tetragonal
_space_group_IT_number 82
_space_group_name_Hall 'I -4'
_space_group_name_H-M_alt 'I -4'
_atom_sites_solution_hydrogens geom
_atom_sites_solution_primary direct
_atom_sites_solution_secondary difmap
_audit_creation_date 2014-11-22T19:12:32-00:00
_audit_creation_method 'WinGX routine CIF_UPDATE'
_audit_update_record
;
2019-08-19 deposited with the CCDC.	2020-04-13 downloaded from the CCDC.
;
_cell_angle_alpha 90
_cell_angle_beta 90
_cell_angle_gamma 90
_cell_formula_units_Z 8
_cell_length_a 28.638(1)
_cell_length_b 28.638(1)
_cell_length_c 13.096(1)
_cell_measurement_reflns_used 11713
_cell_measurement_temperature 293(2)
_cell_measurement_theta_max 25.682
_cell_measurement_theta_min 2.91
_cell_measurement_wavelength 0.71073
_cell_volume 10740.5(10)
_computing_cell_refinement 'HKL Scalepack (Otwinowski & Minor 1997)'
_computing_data_collection 'Collect (Bruker AXS BV, 1997-2004)'
_computing_data_reduction 'HKL Denzo and Scalepack (Otwinowski & Minor 1997)'
_computing_molecular_graphics 'Ortep-3 for Windows (Farrugia, 1997)'
_computing_publication_material 'WinGX publication routines (Farrugia, 1999)'
_computing_structure_refinement 'SHELXL-2014/7 (Sheldrick, 2014)'
_computing_structure_solution 'SHELXS-97 (Sheldrick 2008)'
_diffrn_ambient_temperature 293(2)
_diffrn_detector 'CCD plate'
_diffrn_detector_area_resol_mean 9
_diffrn_measured_fraction_theta_full 0.995
_diffrn_measured_fraction_theta_max 0.995
_diffrn_measurement_device '95mm CCD camera on \k-goniostat'
_diffrn_measurement_device_type KappaCCD
_diffrn_measurement_method 'CCD rotation images, thick slices'
_diffrn_orient_matrix_type 'by Bruker AXS Collect from scalepack cell'
_diffrn_orient_matrix_UB_11 0.12107E-2
_diffrn_orient_matrix_UB_12 -0.332323E-1
_diffrn_orient_matrix_UB_13 0.233509E-1
_diffrn_orient_matrix_UB_21 -0.347061E-1
_diffrn_orient_matrix_UB_22 0
_diffrn_orient_matrix_UB_23 0.85969E-2
_diffrn_orient_matrix_UB_31 -0.37422E-2
_diffrn_orient_matrix_UB_32 -0.107517E-1
_diffrn_orient_matrix_UB_33 -0.721751E-1
_diffrn_radiation_monochromator graphite
_diffrn_radiation_probe x-ray
_diffrn_radiation_type MoK\a
_diffrn_radiation_wavelength 0.71073
_diffrn_reflns_av_R_equivalents 0.0589
_diffrn_reflns_av_unetI/netI 0.0833
_diffrn_reflns_limit_h_max 35
_diffrn_reflns_limit_h_min -35
_diffrn_reflns_limit_k_max 35
_diffrn_reflns_limit_k_min -33
_diffrn_reflns_limit_l_max 15
_diffrn_reflns_limit_l_min -16
_diffrn_reflns_number 20830
_diffrn_reflns_reduction_process
;
 Scaled and merged with Sortav
 R.H. Blessing, (1987) Cryst. Rev. 1, 3-58
 R.H. Blessing, (1989) J. Appl. Cryst. 22, 396-397
;
_diffrn_reflns_theta_full 26.37
_diffrn_reflns_theta_max 26.37
_diffrn_reflns_theta_min 3.11
_diffrn_source 'Enraf Nonius FR590'
_exptl_absorpt_coefficient_mu 0.445
_exptl_absorpt_correction_T_max 0.918
_exptl_absorpt_correction_T_min 0.83
_exptl_absorpt_correction_type gaussian
_exptl_absorpt_process_details
;
   P. Coppens, L. Leiserowitz, D Rabinovich, Acta Cryst.
   (1965), 18, 1035-1038
;
_exptl_crystal_colour blue
_exptl_crystal_density_diffrn 1.334
_exptl_crystal_density_method 'not measured'
_exptl_crystal_description prism
_exptl_crystal_F_000 4424
_exptl_crystal_size_max 0.5
_exptl_crystal_size_mid 0.22
_exptl_crystal_size_min 0.22
_refine_diff_density_max 0.472
_refine_diff_density_min -0.437
_refine_diff_density_rms 0.057
_refine_ls_abs_structure_details 'Flack H D (1983), Acta Cryst. A39, 876-881'
_refine_ls_abs_structure_Flack -0.02(3)
_refine_ls_extinction_method none
_refine_ls_goodness_of_fit_ref 0.935
_refine_ls_hydrogen_treatment constr
_refine_ls_matrix_type full
_refine_ls_number_parameters 642
_refine_ls_number_reflns 9874
_refine_ls_number_restraints 402
_refine_ls_restrained_S_all 0.925
_refine_ls_R_factor_all 0.0701
_refine_ls_R_factor_gt 0.0449
_refine_ls_shift/su_max 0
_refine_ls_shift/su_mean 0
_refine_ls_structure_factor_coef Fsqd
_refine_ls_weighting_details 'calc w=1/[\s^2^(Fo^2^)+(0.0543P)^2^+0.0000P] where P=(Fo^2^+2Fc^2^)/3'
_refine_ls_weighting_scheme calc
_refine_ls_wR_factor_gt 0.1071
_refine_ls_wR_factor_ref 0.1142
_reflns_number_gt 6797
_reflns_number_total 9874
_reflns_threshold_expression >2\s(I)
_cod_data_source_file d0dt01091j2.cif
_cod_data_source_block cisdppelap
_cod_depositor_comments 'Adding full bibliography for 7704043--7704045.cif.'
_cod_original_cell_volume 10740.5(3)
_cod_original_sg_symbol_H-M I-4
_cod_original_formula_sum 'C53 H50 F6 N2 O3.50 P3 Ru'
_cod_database_code 7704043

loop_
_space_group_symop_operation_xyz
'x, y, z'
'-x, -y, z'
'y, -x, -z'
'-y, x, -z'
'x+1/2, y+1/2, z+1/2'
'-x+1/2, -y+1/2, z+1/2'
'y+1/2, -x+1/2, -z+1/2'
'-y+1/2, x+1/2, -z+1/2'

loop_
_atom_site_label
_atom_site_type_symbol
_atom_site_fract_x
_atom_site_fract_y
_atom_site_fract_z
_atom_site_U_iso_or_equiv
_atom_site_adp_type
_atom_site_occupancy
_atom_site_symmetry_multiplicity
_atom_site_calc_flag
_atom_site_refinement_flags
_atom_site_disorder_assembly
_atom_site_disorder_group
Ru1 Ru 0.236463(13) 0.420546(11) 0.36830(3) 0.05203(10) Uani 1 1 d . . .
C1 C 0.19284(16) 0.38679(15) 0.1848(3) 0.0539(10) Uani 1 1 d U . .
C2 C 0.17958(17) 0.35202(16) 0.2634(4) 0.0583(11) Uani 1 1 d U . .
C3 C 0.15843(16) 0.31155(16) 0.2339(4) 0.0588(11) Uani 1 1 d U . .
C4 C 0.15004(14) 0.30106(15) 0.1281(4) 0.0578(10) Uani 1 1 d U . .
C5 C 0.15569(16) 0.33984(17) 0.0513(4) 0.0596(11) Uani 1 1 d U . .
C6 C 0.17733(16) 0.38203(17) 0.0791(4) 0.0580(11) Uani 1 1 d U . .
C7 C 0.18077(19) 0.4182(2) 0.0085(4) 0.0733(14) Uani 1 1 d U . .
H7 H 0.1957 0.4459 0.0262 0.088 Uiso 1 1 calc R . .
C8 C 0.1619(2) 0.4129(2) -0.0879(4) 0.0821(16) Uani 1 1 d U . .
H8 H 0.1624 0.4378 -0.1336 0.099 Uiso 1 1 calc R . .
C9 C 0.1426(2) 0.3713(2) -0.1162(4) 0.0839(16) Uani 1 1 d U . .
H9 H 0.1311 0.3676 -0.182 0.101 Uiso 1 1 calc R . .
C10 C 0.14002(18) 0.3345(2) -0.0474(4) 0.0755(15) Uani 1 1 d U . .
H10 H 0.1276 0.306 -0.0681 0.091 Uiso 1 1 calc R . .
C11 C 0.14640(19) 0.27525(17) 0.3142(4) 0.0705(13) Uani 1 1 d U . .
H11A H 0.1297 0.2903 0.3695 0.085 Uiso 1 1 calc R . .
H11B H 0.1258 0.2521 0.2842 0.085 Uiso 1 1 calc R . .
C12 C 0.1883(2) 0.25131(17) 0.3563(6) 0.0883(17) Uani 1 1 d U . .
H12 H 0.2064 0.2352 0.309 0.106 Uiso 1 1 calc R . .
C13 C 0.2035(2) 0.2497(2) 0.4530(7) 0.099(2) Uani 1 1 d U . .
C14 C 0.1774(3) 0.2759(3) 0.5392(6) 0.138(3) Uani 1 1 d U . .
H14A H 0.1805 0.3089 0.5292 0.207 Uiso 1 1 calc R . .
H14B H 0.1906 0.2674 0.604 0.207 Uiso 1 1 calc R . .
H14C H 0.1449 0.2675 0.538 0.207 Uiso 1 1 calc R . .
C15 C 0.2475(3) 0.2234(3) 0.4828(10) 0.176(5) Uani 1 1 d U . .
H15A H 0.2602 0.2082 0.4237 0.264 Uiso 1 1 calc R . .
H15B H 0.24 0.2005 0.5337 0.264 Uiso 1 1 calc R . .
H15C H 0.27 0.2449 0.5098 0.264 Uiso 1 1 calc R . .
C16 C 0.23759(19) 0.41588(17) 0.6025(3) 0.0653(11) Uani 1 1 d U . .
H16 H 0.2163 0.4404 0.5999 0.078 Uiso 1 1 calc R . .
C17 C 0.2496(2) 0.3994(2) 0.6967(4) 0.0837(17) Uani 1 1 d U . .
H17 H 0.2376 0.4123 0.7563 0.1 Uiso 1 1 calc R . .
C18 C 0.2815(2) 0.3614(2) 0.6987(5) 0.0931(19) Uani 1 1 d U . .
H18 H 0.2905 0.3485 0.7608 0.112 Uiso 1 1 calc R . .
C19 C 0.2986(2) 0.3441(2) 0.6119(4) 0.0816(15) Uani 1 1 d U . .
H19 H 0.3194 0.3192 0.6136 0.098 Uiso 1 1 calc R . .
C20 C 0.28512(18) 0.36351(16) 0.5182(4) 0.0639(12) Uani 1 1 d U . .
C21 C 0.30538(19) 0.34906(18) 0.4213(4) 0.0697(13) Uani 1 1 d U . .
C22 C 0.3383(2) 0.3131(2) 0.4114(6) 0.098(2) Uani 1 1 d U . .
H22 H 0.3469 0.2953 0.4678 0.117 Uiso 1 1 calc R . .
C23 C 0.3574(3) 0.3044(3) 0.3183(6) 0.109(2) Uani 1 1 d U . .
H23 H 0.3802 0.2815 0.3111 0.13 Uiso 1 1 calc R . .
C24 C 0.3426(3) 0.3302(3) 0.2333(6) 0.110(2) Uani 1 1 d U . .
H24 H 0.3555 0.3248 0.1692 0.131 Uiso 1 1 calc R . .
C25 C 0.3093(2) 0.36291(19) 0.2463(4) 0.0742(15) Uani 1 1 d U . .
H25 H 0.2986 0.3791 0.1894 0.089 Uiso 1 1 calc R . .
C111 C 0.30296(17) 0.51826(16) 0.2808(4) 0.0592(12) Uani 1 1 d U . .
C112 C 0.2853(2) 0.51174(19) 0.1832(4) 0.0736(14) Uani 1 1 d U . .
H112 H 0.2648 0.4871 0.1717 0.088 Uiso 1 1 calc R . .
C113 C 0.2968(2) 0.5400(2) 0.1042(4) 0.0901(18) Uani 1 1 d U . .
H113 H 0.2841 0.5347 0.0399 0.108 Uiso 1 1 calc R . .
C114 C 0.3265(2) 0.5755(2) 0.1188(5) 0.0837(16) Uani 1 1 d U . .
H114 H 0.3345 0.5946 0.0642 0.1 Uiso 1 1 calc R . .
C115 C 0.3447(2) 0.5837(2) 0.2105(5) 0.0917(18) Uani 1 1 d U . .
H115 H 0.3655 0.6083 0.2189 0.11 Uiso 1 1 calc R . .
C116 C 0.3330(2) 0.55601(19) 0.2942(5) 0.0819(16) Uani 1 1 d U . .
H116 H 0.3452 0.5627 0.3585 0.098 Uiso 1 1 calc R . .
C121 C 0.33870(18) 0.47000(18) 0.4517(4) 0.0691(13) Uani 1 1 d U . .
C122 C 0.3458(2) 0.4751(2) 0.5575(5) 0.096(2) Uani 1 1 d U . .
H122 H 0.3228 0.4884 0.5983 0.115 Uiso 1 1 calc R . .
C123 C 0.3874(3) 0.4601(3) 0.6003(7) 0.118(3) Uani 1 1 d U . .
H123 H 0.3907 0.4621 0.6708 0.141 Uiso 1 1 calc R . .
C124 C 0.4210(4) 0.4440(4) 0.5492(11) 0.149(5) Uani 1 1 d U . .
H124 H 0.4488 0.4364 0.5818 0.178 Uiso 1 1 calc R . .
C125 C 0.4167(3) 0.4375(3) 0.4428(10) 0.140(4) Uani 1 1 d U . .
H125 H 0.4409 0.4242 0.4053 0.168 Uiso 1 1 calc R . .
C126 C 0.3748(2) 0.4515(2) 0.3941(6) 0.096(2) Uani 1 1 d U . .
H126 H 0.3716 0.4482 0.3238 0.115 Uiso 1 1 calc R . .
C131 C 0.25506(18) 0.52494(18) 0.4702(4) 0.0687(13) Uani 1 1 d U . .
H13A H 0.2547 0.5138 0.5402 0.082 Uiso 1 1 calc R . .
H13B H 0.2713 0.5546 0.4684 0.082 Uiso 1 1 calc R . .
C211 C 0.14232(19) 0.48501(18) 0.2852(4) 0.0673(13) Uani 1 1 d U . .
C212 C 0.1555(2) 0.5161(2) 0.2099(5) 0.0857(17) Uani 1 1 d U . .
H212 H 0.1818 0.5347 0.2185 0.103 Uiso 1 1 calc R . .
C213 C 0.1284(3) 0.5195(3) 0.1188(5) 0.106(2) Uani 1 1 d U . .
H213 H 0.1377 0.5396 0.0668 0.127 Uiso 1 1 calc R . .
C214 C 0.0901(3) 0.4941(3) 0.1079(6) 0.117(3) Uani 1 1 d U . .
H214 H 0.0716 0.4973 0.0499 0.14 Uiso 1 1 calc R . .
C215 C 0.0779(3) 0.4631(3) 0.1823(5) 0.108(2) Uani 1 1 d U . .
H215 H 0.0513 0.445 0.1729 0.13 Uiso 1 1 calc R . .
C216 C 0.1029(2) 0.4574(2) 0.2697(4) 0.0831(16) Uani 1 1 d U . .
H216 H 0.0939 0.4355 0.3182 0.1 Uiso 1 1 calc R . .
C221 C 0.13407(17) 0.4642(2) 0.4963(4) 0.0680(13) Uani 1 1 d U . .
C222 C 0.1065(2) 0.5003(3) 0.5331(5) 0.0905(18) Uani 1 1 d U . .
H222 H 0.1111 0.5307 0.5101 0.109 Uiso 1 1 calc R . .
C223 C 0.0737(3) 0.4914(4) 0.6010(6) 0.121(3) Uani 1 1 d U . .
H223 H 0.0557 0.5162 0.6248 0.145 Uiso 1 1 calc R . .
C224 C 0.0649(3) 0.4489(4) 0.6372(6) 0.132(3) Uani 1 1 d U . .
H224 H 0.0407 0.4443 0.6836 0.159 Uiso 1 1 calc R . .
C225 C 0.0925(3) 0.4110(4) 0.6047(5) 0.117(3) Uani 1 1 d U . .
H225 H 0.088 0.3813 0.6316 0.141 Uiso 1 1 calc R . .
C226 C 0.12670(19) 0.4194(2) 0.5307(4) 0.0799(15) Uani 1 1 d U . .
H226 H 0.1444 0.3949 0.505 0.096 Uiso 1 1 calc R . .
C231 C 0.2056(2) 0.53082(18) 0.4315(5) 0.0834(17) Uani 1 1 d U . .
H23A H 0.2059 0.5507 0.3715 0.1 Uiso 1 1 calc R . .
H23B H 0.187 0.5462 0.4835 0.1 Uiso 1 1 calc R . .
N1 N 0.25403(13) 0.39966(12) 0.5129(3) 0.0556(9) Uani 1 1 d U . .
N2 N 0.29069(14) 0.37315(14) 0.3388(3) 0.0611(11) Uani 1 1 d U . .
O1 O 0.21750(11) 0.42120(11) 0.2122(2) 0.0584(8) Uani 1 1 d U . .
O2 O 0.19044(12) 0.36264(10) 0.3561(3) 0.0621(8) Uani 1 1 d U . .
O4 O 0.13709(12) 0.26242(12) 0.0980(3) 0.0750(10) Uani 1 1 d U . .
F1 F 0.2613(3) 0.5302(3) 0.7187(5) 0.225(3) Uani 1 1 d U . .
F2 F 0.2079(2) 0.5801(2) 0.7573(6) 0.200(3) Uani 1 1 d U . .
F3 F 0.26608(17) 0.56769(15) 0.8575(4) 0.1296(15) Uani 1 1 d U . .
F4 F 0.2470(2) 0.49333(15) 0.8669(5) 0.176(2) Uani 1 1 d U . .
F5 F 0.1916(3) 0.5044(3) 0.7552(5) 0.220(4) Uani 1 1 d U . .
F6 F 0.1972(2) 0.5407(3) 0.9016(5) 0.221(4) Uani 1 1 d U . .
P1 P 0.28456(4) 0.48280(4) 0.38814(9) 0.0552(3) Uani 1 1 d . . .
P2 P 0.17841(4) 0.47415(4) 0.39864(10) 0.0577(3) Uani 1 1 d . . .
P3 P 0.22728(7) 0.53631(6) 0.80724(12) 0.0873(5) Uani 1 1 d U . .
O1S O 0.3800(5) 0.4138(6) 0.0553(12) 0.145(5) Uani 0.5 1 d PU . .
C1S C 0.4143(12) 0.4290(10) 0.077(2) 0.198(11) Uani 0.5 1 d PU . .
H1S1 H 0.4061 0.4611 0.093 0.238 Uiso 0.5 1 calc PR . .
H1S2 H 0.4304 0.4307 0.0121 0.238 Uiso 0.5 1 calc PR . .
C3S C 0.3541(8) 0.4350(5) -0.0330(16) 0.141(7) Uani 0.5 1 d PU . .
H3S1 H 0.346 0.4674 -0.0207 0.169 Uiso 0.5 1 calc PR . .
H3S2 H 0.3714 0.4324 -0.0964 0.169 Uiso 0.5 1 calc PR . .
C4S C 0.3151(5) 0.4059(7) -0.0315(9) 0.126(7) Uani 0.5 1 d PU . .
H4S1 H 0.2939 0.4151 -0.0847 0.189 Uiso 0.5 1 calc PR . .
H4S2 H 0.2997 0.4085 0.0335 0.189 Uiso 0.5 1 calc PR . .
H4S3 H 0.3247 0.3742 -0.0421 0.189 Uiso 0.5 1 calc PR . .
C2S C 0.4462(7) 0.4213(11) 0.1367(16) 0.213(14) Uani 0.5 1 d PU . .
H2S1 H 0.4686 0.4462 0.1329 0.32 Uiso 0.5 1 calc PR . .
H2S2 H 0.461 0.3924 0.119 0.32 Uiso 0.5 1 calc PR . .
H2S3 H 0.4341 0.4194 0.2049 0.32 Uiso 0.5 1 calc PR . .

loop_
_atom_site_aniso_label
_atom_site_aniso_U_11
_atom_site_aniso_U_22
_atom_site_aniso_U_33
_atom_site_aniso_U_23
_atom_site_aniso_U_13
_atom_site_aniso_U_12
Ru1 0.0596(2) 0.04324(19) 0.05322(17) -0.00122(16) 0.00206(18) 0.00015(17)
C1 0.055(3) 0.051(2) 0.055(2) -0.003(2) 0.006(2) -0.006(2)
C2 0.061(3) 0.050(3) 0.063(3) -0.010(2) 0.003(2) 0.006(2)
C3 0.055(3) 0.048(3) 0.074(3) 0.005(2) -0.003(2) -0.006(2)
C4 0.043(2) 0.052(2) 0.078(3) -0.014(3) -0.001(2) -0.0021(19)
C5 0.049(3) 0.066(3) 0.064(3) -0.013(2) 0.001(2) -0.004(2)
C6 0.051(3) 0.064(3) 0.058(3) -0.004(2) 0.006(2) -0.004(2)
C7 0.083(4) 0.074(3) 0.063(3) -0.001(3) 0.007(3) -0.005(3)
C8 0.097(4) 0.089(4) 0.059(3) 0.005(3) 0.002(3) -0.013(3)
C9 0.083(4) 0.113(4) 0.057(3) 0.006(3) -0.005(3) -0.021(3)
C10 0.063(3) 0.093(4) 0.071(3) -0.017(3) -0.001(2) -0.012(3)
C11 0.073(3) 0.054(3) 0.084(3) 0.004(2) -0.009(3) -0.008(2)
C12 0.088(4) 0.046(3) 0.131(6) 0.007(3) -0.005(4) 0.002(3)
C13 0.088(4) 0.079(4) 0.131(6) 0.034(4) -0.020(4) -0.007(3)
C14 0.144(7) 0.181(9) 0.089(5) 0.029(6) 0.019(5) -0.002(7)
C15 0.130(7) 0.142(8) 0.257(13) 0.094(8) -0.080(8) -0.010(6)
C16 0.079(4) 0.058(3) 0.059(2) 0.002(2) 0.003(2) 0.002(3)
C17 0.106(4) 0.090(4) 0.056(3) 0.007(3) 0.010(3) 0.006(3)
C18 0.127(5) 0.084(4) 0.068(4) 0.019(3) -0.002(4) 0.021(4)
C19 0.096(4) 0.072(3) 0.078(4) 0.008(3) -0.003(3) 0.016(3)
C20 0.071(3) 0.052(3) 0.068(3) 0.009(2) -0.005(2) -0.006(2)
C21 0.072(3) 0.059(3) 0.078(3) 0.003(3) 0.018(3) 0.000(3)
C22 0.104(5) 0.077(4) 0.112(5) 0.018(3) 0.021(4) 0.037(4)
C23 0.111(5) 0.099(5) 0.115(5) -0.006(4) 0.035(4) 0.048(4)
C24 0.132(6) 0.108(5) 0.088(5) -0.006(4) 0.037(4) 0.040(5)
C25 0.085(4) 0.068(3) 0.070(3) -0.003(3) 0.015(3) 0.014(3)
C111 0.056(3) 0.053(3) 0.069(3) 0.002(2) -0.003(2) -0.001(2)
C112 0.079(3) 0.075(3) 0.066(3) -0.002(3) -0.001(3) -0.021(3)
C113 0.112(5) 0.096(4) 0.062(3) 0.006(3) 0.011(3) -0.014(4)
C114 0.100(4) 0.078(4) 0.073(4) 0.013(3) 0.019(3) -0.002(3)
C115 0.089(4) 0.086(4) 0.100(5) 0.017(4) 0.013(4) -0.022(3)
C116 0.080(4) 0.067(3) 0.098(4) 0.012(3) -0.013(3) -0.018(3)
C121 0.067(3) 0.057(3) 0.083(3) 0.011(2) -0.006(3) -0.003(2)
C122 0.087(4) 0.107(5) 0.093(4) 0.025(4) -0.023(3) -0.029(4)
C123 0.111(6) 0.130(6) 0.112(6) 0.037(5) -0.048(5) -0.029(5)
C124 0.103(6) 0.130(7) 0.213(12) 0.082(8) -0.070(7) -0.023(6)
C125 0.077(5) 0.113(6) 0.230(11) 0.020(7) -0.002(6) 0.031(4)
C126 0.076(4) 0.086(4) 0.126(6) 0.001(4) -0.013(4) 0.005(3)
C131 0.069(3) 0.062(3) 0.075(3) -0.013(2) 0.011(3) -0.004(2)
C211 0.071(3) 0.062(3) 0.069(3) 0.014(3) 0.008(3) 0.018(3)
C212 0.071(3) 0.087(4) 0.099(4) 0.028(3) 0.021(3) 0.014(3)
C213 0.116(5) 0.119(5) 0.083(4) 0.045(4) 0.014(4) 0.041(5)
C214 0.104(5) 0.158(7) 0.089(5) 0.025(5) -0.013(4) 0.021(5)
C215 0.101(5) 0.135(6) 0.089(5) 0.008(4) -0.017(4) -0.013(4)
C216 0.090(4) 0.092(4) 0.068(3) 0.006(3) -0.013(3) -0.019(3)
C221 0.061(3) 0.084(4) 0.059(3) -0.003(3) 0.000(2) -0.003(3)
C222 0.077(4) 0.121(5) 0.074(4) -0.021(3) 0.012(3) 0.019(4)
C223 0.109(6) 0.162(8) 0.092(5) -0.026(5) 0.021(4) -0.001(5)
C224 0.088(5) 0.248(11) 0.060(4) -0.022(6) 0.028(4) -0.025(6)
C225 0.093(5) 0.190(8) 0.069(4) 0.026(5) -0.005(4) -0.054(5)
C226 0.067(3) 0.104(4) 0.069(3) 0.007(3) -0.001(3) -0.015(3)
C231 0.094(4) 0.045(3) 0.111(5) -0.013(3) 0.005(4) 0.005(3)
N1 0.064(2) 0.047(2) 0.056(2) 0.0022(17) 0.0028(18) 0.0046(17)
N2 0.067(3) 0.052(2) 0.064(3) -0.0029(18) 0.0085(19) 0.0031(19)
O1 0.0713(19) 0.0478(17) 0.0560(17) -0.0054(15) -0.0001(14) -0.0049(15)
O2 0.079(2) 0.0475(16) 0.060(2) -0.0016(16) 0.0025(17) -0.0061(15)
O4 0.067(2) 0.063(2) 0.095(3) -0.0160(18) -0.0058(18) -0.0040(17)
F1 0.248(7) 0.296(9) 0.130(5) -0.068(5) 0.082(5) -0.035(7)
F2 0.168(5) 0.144(4) 0.287(8) 0.115(5) -0.072(5) -0.009(4)
F3 0.162(4) 0.113(3) 0.113(3) 0.010(3) -0.020(3) -0.041(3)
F4 0.229(6) 0.097(3) 0.202(6) 0.049(4) -0.070(5) -0.027(3)
F5 0.274(8) 0.203(6) 0.182(6) 0.078(5) -0.109(5) -0.141(6)
F6 0.187(6) 0.293(9) 0.182(6) 0.065(6) 0.105(5) 0.043(6)
P1 0.0579(7) 0.0493(6) 0.0584(8) -0.0013(5) 0.0006(5) -0.0028(5)
P2 0.0571(7) 0.0480(6) 0.0678(8) -0.0020(5) 0.0046(6) 0.0011(5)
P3 0.1158(14) 0.0733(10) 0.0729(9) 0.0089(8) 0.0060(9) -0.0108(10)
O1S 0.109(9) 0.175(12) 0.152(11) -0.040(10) 0.022(8) 0.007(8)
C1S 0.23(3) 0.172(19) 0.19(2) -0.072(17) 0.05(2) -0.04(2)
C3S 0.203(18) 0.082(9) 0.139(14) 0.008(9) 0.077(14) 0.068(11)
C4S 0.099(10) 0.228(19) 0.051(6) 0.027(9) 0.011(7) 0.063(12)
C2S 0.121(14) 0.43(4) 0.091(12) -0.064(19) 0.031(12) -0.12(2)

loop_
_atom_type_symbol
_atom_type_description
_atom_type_scat_dispersion_real
_atom_type_scat_dispersion_imag
_atom_type_scat_source
C C 0.0033 0.0016 'International Tables Vol C Tables 4.2.6.8 and 6.1.1.4'
H H 0 0 'International Tables Vol C Tables 4.2.6.8 and 6.1.1.4'
N N 0.0061 0.0033 'International Tables Vol C Tables 4.2.6.8 and 6.1.1.4'
O O 0.0106 0.006 'International Tables Vol C Tables 4.2.6.8 and 6.1.1.4'
F F 0.0171 0.0103 'International Tables Vol C Tables 4.2.6.8 and 6.1.1.4'
P P 0.1023 0.0942 'International Tables Vol C Tables 4.2.6.8 and 6.1.1.4'
Ru Ru -1.2594 0.8363 'International Tables Vol C Tables 4.2.6.8 and 6.1.1.4'

loop_
_exptl_crystal_face_index_h
_exptl_crystal_face_index_k
_exptl_crystal_face_index_l
_exptl_crystal_face_perp_dist
-1 0 0 0.089
1 0 0 0.14
0 0 1 0.321
0 0 -1 0.328
0 1 0 0.111
0 -1 0 0.112
0 -7 -1 0.14
0 7 1 0.161
17 18 -1 0.107
-16 -17 -1 0.096

loop_
_geom_angle_atom_site_label_1
_geom_angle_atom_site_label_2
_geom_angle_atom_site_label_3
_geom_angle
_geom_angle_site_symmetry_1
_geom_angle_site_symmetry_3
_geom_angle_publ_flag
N1 Ru1 N2 78.45(15) . . ?
N1 Ru1 O1 163.53(13) . . ?
N2 Ru1 O1 91.02(14) . . ?
N1 Ru1 O2 89.65(14) . . ?
N2 Ru1 O2 86.58(15) . . ?
O1 Ru1 O2 77.00(13) . . ?
N1 Ru1 P1 88.54(11) . . ?
N2 Ru1 P1 94.59(11) . . ?
O1 Ru1 P1 105.05(9) . . ?
O2 Ru1 P1 177.60(10) . . ?
N1 Ru1 P2 102.29(11) . . ?
N2 Ru1 P2 178.33(12) . . ?
O1 Ru1 P2 88.59(9) . . ?
O2 Ru1 P2 94.91(9) . . ?
P1 Ru1 P2 83.94(5) . . ?
O1 C1 C6 120.8(4) . . ?
O1 C1 C2 118.0(4) . . ?
C6 C1 C2 121.2(4) . . ?
O2 C2 C3 125.0(5) . . ?
O2 C2 C1 115.7(4) . . ?
C3 C2 C1 119.3(4) . . ?
C2 C3 C4 121.6(4) . . ?
C2 C3 C11 119.2(5) . . ?
C4 C3 C11 119.1(4) . . ?
O4 C4 C3 123.1(5) . . ?
O4 C4 C5 118.8(5) . . ?
C3 C4 C5 118.1(4) . . ?
C10 C5 C6 118.9(5) . . ?
C10 C5 C4 120.6(5) . . ?
C6 C5 C4 120.5(4) . . ?
C7 C6 C5 119.9(5) . . ?
C7 C6 C1 122.6(4) . . ?
C5 C6 C1 117.4(4) . . ?
C8 C7 C6 119.8(5) . . ?
C8 C7 H7 120.1 . . ?
C6 C7 H7 120.1 . . ?
C9 C8 C7 120.2(6) . . ?
C9 C8 H8 119.9 . . ?
C7 C8 H8 119.9 . . ?
C8 C9 C10 120.5(5) . . ?
C8 C9 H9 119.7 . . ?
C10 C9 H9 119.7 . . ?
C5 C10 C9 120.4(5) . . ?
C5 C10 H10 119.8 . . ?
C9 C10 H10 119.8 . . ?
C12 C11 C3 112.9(5) . . ?
C12 C11 H11A 109 . . ?
C3 C11 H11A 109 . . ?
C12 C11 H11B 109 . . ?
C3 C11 H11B 109 . . ?
H11A C11 H11B 107.8 . . ?
C13 C12 C11 129.0(7) . . ?
C13 C12 H12 115.5 . . ?
C11 C12 H12 115.5 . . ?
C12 C13 C15 122.0(9) . . ?
C12 C13 C14 121.1(7) . . ?
C15 C13 C14 116.9(8) . . ?
C13 C14 H14A 109.5 . . ?
C13 C14 H14B 109.5 . . ?
H14A C14 H14B 109.5 . . ?
C13 C14 H14C 109.5 . . ?
H14A C14 H14C 109.5 . . ?
H14B C14 H14C 109.5 . . ?
C13 C15 H15A 109.5 . . ?
C13 C15 H15B 109.5 . . ?
H15A C15 H15B 109.5 . . ?
C13 C15 H15C 109.5 . . ?
H15A C15 H15C 109.5 . . ?
H15B C15 H15C 109.5 . . ?
N1 C16 C17 125.5(5) . . ?
N1 C16 H16 117.3 . . ?
C17 C16 H16 117.3 . . ?
C16 C17 C18 116.3(5) . . ?
C16 C17 H17 121.9 . . ?
C18 C17 H17 121.9 . . ?
C19 C18 C17 120.4(5) . . ?
C19 C18 H18 119.8 . . ?
C17 C18 H18 119.8 . . ?
C18 C19 C20 119.8(6) . . ?
C18 C19 H19 120.1 . . ?
C20 C19 H19 120.1 . . ?
N1 C20 C19 121.6(5) . . ?
N1 C20 C21 115.5(4) . . ?
C19 C20 C21 122.7(5) . . ?
N2 C21 C22 120.7(5) . . ?
N2 C21 C20 115.4(5) . . ?
C22 C21 C20 123.9(6) . . ?
C23 C22 C21 119.2(6) . . ?
C23 C22 H22 120.4 . . ?
C21 C22 H22 120.4 . . ?
C22 C23 C24 119.7(6) . . ?
C22 C23 H23 120.2 . . ?
C24 C23 H23 120.2 . . ?
C25 C24 C23 118.6(6) . . ?
C25 C24 H24 120.7 . . ?
C23 C24 H24 120.7 . . ?
C24 C25 N2 122.8(6) . . ?
C24 C25 H25 118.6 . . ?
N2 C25 H25 118.6 . . ?
C112 C111 C116 116.5(5) . . ?
C112 C111 P1 122.2(4) . . ?
C116 C111 P1 121.1(4) . . ?
C113 C112 C111 122.3(5) . . ?
C113 C112 H112 118.8 . . ?
C111 C112 H112 118.8 . . ?
C114 C113 C112 120.0(6) . . ?
C114 C113 H113 120 . . ?
C112 C113 H113 120 . . ?
C115 C114 C113 120.7(6) . . ?
C115 C114 H114 119.6 . . ?
C113 C114 H114 119.6 . . ?
C114 C115 C116 121.1(6) . . ?
C114 C115 H115 119.5 . . ?
C116 C115 H115 119.5 . . ?
C111 C116 C115 119.4(6) . . ?
C111 C116 H116 120.3 . . ?
C115 C116 H116 120.3 . . ?
C126 C121 C122 117.9(6) . . ?
C126 C121 P1 118.1(5) . . ?
C122 C121 P1 124.0(5) . . ?
C123 C122 C121 119.3(8) . . ?
C123 C122 H122 120.3 . . ?
C121 C122 H122 120.3 . . ?
C124 C123 C122 123.8(9) . . ?
C124 C123 H123 118.1 . . ?
C122 C123 H123 118.1 . . ?
C123 C124 C125 120.4(9) . . ?
C123 C124 H124 119.8 . . ?
C125 C124 H124 119.8 . . ?
C124 C125 C126 118.8(9) . . ?
C124 C125 H125 120.6 . . ?
C126 C125 H125 120.6 . . ?
C121 C126 C125 119.7(8) . . ?
C121 C126 H126 120.1 . . ?
C125 C126 H126 120.1 . . ?
C231 C131 P1 108.0(4) . . ?
C231 C131 H13A 110.1 . . ?
P1 C131 H13A 110.1 . . ?
C231 C131 H13B 110.1 . . ?
P1 C131 H13B 110.1 . . ?
H13A C131 H13B 108.4 . . ?
C212 C211 C216 118.9(6) . . ?
C212 C211 P2 122.2(5) . . ?
C216 C211 P2 118.5(4) . . ?
C211 C212 C213 119.5(6) . . ?
C211 C212 H212 120.3 . . ?
C213 C212 H212 120.3 . . ?
C214 C213 C212 120.2(6) . . ?
C214 C213 H213 119.9 . . ?
C212 C213 H213 119.9 . . ?
C213 C214 C215 119.5(7) . . ?
C213 C214 H214 120.3 . . ?
C215 C214 H214 120.3 . . ?
C216 C215 C214 123.0(7) . . ?
C216 C215 H215 118.5 . . ?
C214 C215 H215 118.5 . . ?
C215 C216 C211 118.8(6) . . ?
C215 C216 H216 120.6 . . ?
C211 C216 H216 120.6 . . ?
C226 C221 C222 119.6(6) . . ?
C226 C221 P2 118.8(4) . . ?
C222 C221 P2 121.6(5) . . ?
C223 C222 C221 119.8(8) . . ?
C223 C222 H222 120.1 . . ?
C221 C222 H222 120.1 . . ?
C222 C223 C224 123.5(9) . . ?
C222 C223 H223 118.3 . . ?
C224 C223 H223 118.3 . . ?
C223 C224 C225 119.4(7) . . ?
C223 C224 H224 120.3 . . ?
C225 C224 H224 120.3 . . ?
C226 C225 C224 118.0(8) . . ?
C226 C225 H225 121 . . ?
C224 C225 H225 121 . . ?
C221 C226 C225 119.7(7) . . ?
C221 C226 H226 120.2 . . ?
C225 C226 H226 120.2 . . ?
C131 C231 P2 112.0(4) . . ?
C131 C231 H23A 109.2 . . ?
P2 C231 H23A 109.2 . . ?
C131 C231 H23B 109.2 . . ?
P2 C231 H23B 109.2 . . ?
H23A C231 H23B 107.9 . . ?
C16 N1 C20 116.4(4) . . ?
C16 N1 Ru1 128.2(3) . . ?
C20 N1 Ru1 115.4(3) . . ?
C21 N2 C25 118.9(4) . . ?
C21 N2 Ru1 114.4(3) . . ?
C25 N2 Ru1 126.5(4) . . ?
C1 O1 Ru1 114.3(3) . . ?
C2 O2 Ru1 113.8(3) . . ?
C121 P1 C111 102.9(2) . . ?
C121 P1 C131 105.2(3) . . ?
C111 P1 C131 102.8(2) . . ?
C121 P1 Ru1 114.62(17) . . ?
C111 P1 Ru1 121.88(17) . . ?
C131 P1 Ru1 107.84(17) . . ?
C221 P2 C211 101.7(2) . . ?
C221 P2 C231 105.4(3) . . ?
C211 P2 C231 106.0(3) . . ?
C221 P2 Ru1 121.39(19) . . ?
C211 P2 Ru1 112.36(17) . . ?
C231 P2 Ru1 108.77(19) . . ?
F6 P3 F2 94.3(4) . . ?
F6 P3 F1 174.6(5) . . ?
F2 P3 F1 90.1(5) . . ?
F6 P3 F5 91.9(5) . . ?
F2 P3 F5 93.3(4) . . ?
F1 P3 F5 91.1(5) . . ?
F6 P3 F4 82.1(4) . . ?
F2 P3 F4 175.5(5) . . ?
F1 P3 F4 93.4(4) . . ?
F5 P3 F4 89.6(3) . . ?
F6 P3 F3 90.7(4) . . ?
F2 P3 F3 88.1(3) . . ?
F1 P3 F3 86.1(4) . . ?
F5 P3 F3 176.9(5) . . ?
F4 P3 F3 89.2(3) . . ?
C1S O1S C3S 118(3) . . ?
O1S C1S C2S 139(4) . . ?
O1S C1S H1S1 102.3 . . ?
C2S C1S H1S1 102.3 . . ?
O1S C1S H1S2 102.3 . . ?
C2S C1S H1S2 102.3 . . ?
H1S1 C1S H1S2 104.9 . . ?
C4S C3S O1S 98.3(14) . . ?
C4S C3S H3S1 112.1 . . ?
O1S C3S H3S1 112.1 . . ?
C4S C3S H3S2 112.1 . . ?
O1S C3S H3S2 112.1 . . ?
H3S1 C3S H3S2 109.8 . . ?
C3S C4S H4S1 109.5 . . ?
C3S C4S H4S2 109.5 . . ?
H4S1 C4S H4S2 109.5 . . ?
C3S C4S H4S3 109.5 . . ?
H4S1 C4S H4S3 109.5 . . ?
H4S2 C4S H4S3 109.5 . . ?
C1S C2S H2S1 109.5 . . ?
C1S C2S H2S2 109.5 . . ?
H2S1 C2S H2S2 109.5 . . ?
C1S C2S H2S3 109.5 . . ?
H2S1 C2S H2S3 109.5 . . ?
H2S2 C2S H2S3 109.5 . . ?

loop_
_geom_bond_atom_site_label_1
_geom_bond_atom_site_label_2
_geom_bond_distance
_geom_bond_site_symmetry_2
_geom_bond_publ_flag
Ru1 N1 2.048(4) . ?
Ru1 N2 2.098(4) . ?
Ru1 O1 2.115(3) . ?
Ru1 O2 2.124(3) . ?
Ru1 P1 2.2678(12) . ?
Ru1 P2 2.2974(12) . ?
C1 O1 1.264(5) . ?
C1 C6 1.460(6) . ?
C1 C2 1.481(7) . ?
C2 O2 1.290(6) . ?
C2 C3 1.363(7) . ?
C3 C4 1.439(7) . ?
C3 C11 1.518(7) . ?
C4 O4 1.232(5) . ?
C4 C5 1.507(7) . ?
C5 C10 1.376(7) . ?
C5 C6 1.406(7) . ?
C6 C7 1.392(7) . ?
C7 C8 1.381(7) . ?
C7 H7 0.93 . ?
C8 C9 1.365(8) . ?
C8 H8 0.93 . ?
C9 C10 1.390(8) . ?
C9 H9 0.93 . ?
C10 H10 0.93 . ?
C11 C12 1.487(8) . ?
C11 H11A 0.97 . ?
C11 H11B 0.97 . ?
C12 C13 1.339(10) . ?
C12 H12 0.93 . ?
C13 C15 1.519(10) . ?
C13 C14 1.548(11) . ?
C14 H14A 0.96 . ?
C14 H14B 0.96 . ?
C14 H14C 0.96 . ?
C15 H15A 0.96 . ?
C15 H15B 0.96 . ?
C15 H15C 0.96 . ?
C16 N1 1.346(6) . ?
C16 C17 1.366(7) . ?
C16 H16 0.93 . ?
C17 C18 1.421(8) . ?
C17 H17 0.93 . ?
C18 C19 1.333(8) . ?
C18 H18 0.93 . ?
C19 C20 1.401(7) . ?
C19 H19 0.93 . ?
C20 N1 1.368(6) . ?
C20 C21 1.455(7) . ?
C21 N2 1.350(7) . ?
C21 C22 1.402(8) . ?
C22 C23 1.359(9) . ?
C22 H22 0.93 . ?
C23 C24 1.402(10) . ?
C23 H23 0.93 . ?
C24 C25 1.348(9) . ?
C24 H24 0.93 . ?
C25 N2 1.355(6) . ?
C25 H25 0.93 . ?
C111 C112 1.387(7) . ?
C111 C116 1.393(7) . ?
C111 P1 1.813(5) . ?
C112 C113 1.353(7) . ?
C112 H112 0.93 . ?
C113 C114 1.341(8) . ?
C113 H113 0.93 . ?
C114 C115 1.330(9) . ?
C114 H114 0.93 . ?
C115 C116 1.394(8) . ?
C115 H115 0.93 . ?
C116 H116 0.93 . ?
C121 C126 1.386(8) . ?
C121 C122 1.409(8) . ?
C121 P1 1.797(5) . ?
C122 C123 1.385(10) . ?
C122 H122 0.93 . ?
C123 C124 1.259(14) . ?
C123 H123 0.93 . ?
C124 C125 1.411(14) . ?
C124 H124 0.93 . ?
C125 C126 1.415(10) . ?
C125 H125 0.93 . ?
C126 H126 0.93 . ?
C131 C231 1.514(8) . ?
C131 P1 1.824(5) . ?
C131 H13A 0.97 . ?
C131 H13B 0.97 . ?
C211 C212 1.381(7) . ?
C211 C216 1.392(8) . ?
C211 P2 1.837(6) . ?
C212 C213 1.426(9) . ?
C212 H212 0.93 . ?
C213 C214 1.325(10) . ?
C213 H213 0.93 . ?
C214 C215 1.362(10) . ?
C214 H214 0.93 . ?
C215 C216 1.360(8) . ?
C215 H215 0.93 . ?
C216 H216 0.93 . ?
C221 C226 1.376(8) . ?
C221 C222 1.388(8) . ?
C221 P2 1.824(5) . ?
C222 C223 1.318(10) . ?
C222 H222 0.93 . ?
C223 C224 1.331(12) . ?
C223 H223 0.93 . ?
C224 C225 1.408(12) . ?
C224 H224 0.93 . ?
C225 C226 1.400(8) . ?
C225 H225 0.93 . ?
C226 H226 0.93 . ?
C231 P2 1.851(5) . ?
C231 H23A 0.97 . ?
C231 H23B 0.97 . ?
F1 P3 1.525(6) . ?
F2 P3 1.519(5) . ?
F3 P3 1.573(4) . ?
F4 P3 1.563(5) . ?
F5 P3 1.532(6) . ?
F6 P3 1.512(6) . ?
O1S C1S 1.11(3) . ?
O1S C3S 1.50(2) . ?
C1S C2S 1.22(4) . ?
C1S H1S1 0.97 . ?
C1S H1S2 0.97 . ?
C3S C4S 1.39(2) . ?
C3S H3S1 0.97 . ?
C3S H3S2 0.97 . ?
C4S H4S1 0.96 . ?
C4S H4S2 0.96 . ?
C4S H4S3 0.96 . ?
C2S H2S1 0.96 . ?
C2S H2S2 0.96 . ?
C2S H2S3 0.96 . ?

loop_
_geom_torsion_atom_site_label_1
_geom_torsion_atom_site_label_2
_geom_torsion_atom_site_label_3
_geom_torsion_atom_site_label_4
_geom_torsion
_geom_torsion_site_symmetry_1
_geom_torsion_site_symmetry_2
_geom_torsion_site_symmetry_3
_geom_torsion_site_symmetry_4
_geom_torsion_publ_flag
O1 C1 C2 O2 7.0(6) . . . . ?
C6 C1 C2 O2 -172.0(4) . . . . ?
O1 C1 C2 C3 -171.4(4) . . . . ?
C6 C1 C2 C3 9.7(7) . . . . ?
O2 C2 C3 C4 -176.1(4) . . . . ?
C1 C2 C3 C4 2.1(7) . . . . ?
O2 C2 C3 C11 -0.3(8) . . . . ?
C1 C2 C3 C11 177.9(4) . . . . ?
C2 C3 C4 O4 169.6(5) . . . . ?
C11 C3 C4 O4 -6.2(7) . . . . ?
C2 C3 C4 C5 -12.8(7) . . . . ?
C11 C3 C4 C5 171.4(4) . . . . ?
O4 C4 C5 C10 9.8(7) . . . . ?
C3 C4 C5 C10 -168.0(5) . . . . ?
O4 C4 C5 C6 -169.8(4) . . . . ?
C3 C4 C5 C6 12.4(6) . . . . ?
C10 C5 C6 C7 2.8(7) . . . . ?
C4 C5 C6 C7 -177.6(4) . . . . ?
C10 C5 C6 C1 179.0(4) . . . . ?
C4 C5 C6 C1 -1.4(6) . . . . ?
O1 C1 C6 C7 -12.5(7) . . . . ?
C2 C1 C6 C7 166.5(5) . . . . ?
O1 C1 C6 C5 171.4(4) . . . . ?
C2 C1 C6 C5 -9.7(7) . . . . ?
C5 C6 C7 C8 1.5(8) . . . . ?
C1 C6 C7 C8 -174.5(5) . . . . ?
C6 C7 C8 C9 -4.2(9) . . . . ?
C7 C8 C9 C10 2.5(9) . . . . ?
C6 C5 C10 C9 -4.5(8) . . . . ?
C4 C5 C10 C9 175.9(5) . . . . ?
C8 C9 C10 C5 1.9(9) . . . . ?
C2 C3 C11 C12 -71.0(6) . . . . ?
C4 C3 C11 C12 104.9(5) . . . . ?
C3 C11 C12 C13 120.1(7) . . . . ?
C11 C12 C13 C15 -179.9(6) . . . . ?
C11 C12 C13 C14 -1.5(10) . . . . ?
N1 C16 C17 C18 -1.2(9) . . . . ?
C16 C17 C18 C19 0.9(10) . . . . ?
C17 C18 C19 C20 0.1(10) . . . . ?
C18 C19 C20 N1 -1.0(9) . . . . ?
C18 C19 C20 C21 174.6(6) . . . . ?
N1 C20 C21 N2 -0.2(7) . . . . ?
C19 C20 C21 N2 -176.1(5) . . . . ?
N1 C20 C21 C22 179.2(5) . . . . ?
C19 C20 C21 C22 3.4(9) . . . . ?
N2 C21 C22 C23 3.9(10) . . . . ?
C20 C21 C22 C23 -175.6(7) . . . . ?
C21 C22 C23 C24 -2.7(12) . . . . ?
C22 C23 C24 C25 -0.4(13) . . . . ?
C23 C24 C25 N2 2.5(11) . . . . ?
C116 C111 C112 C113 0.8(9) . . . . ?
P1 C111 C112 C113 175.9(5) . . . . ?
C111 C112 C113 C114 0.5(10) . . . . ?
C112 C113 C114 C115 -0.6(10) . . . . ?
C113 C114 C115 C116 -0.7(10) . . . . ?
C112 C111 C116 C115 -2.0(8) . . . . ?
P1 C111 C116 C115 -177.1(5) . . . . ?
C114 C115 C116 C111 2.0(10) . . . . ?
C126 C121 C122 C123 -2.2(9) . . . . ?
P1 C121 C122 C123 173.9(5) . . . . ?
C121 C122 C123 C124 3.7(13) . . . . ?
C122 C123 C124 C125 -4.1(16) . . . . ?
C123 C124 C125 C126 3.0(16) . . . . ?
C122 C121 C126 C125 1.4(9) . . . . ?
P1 C121 C126 C125 -175.0(6) . . . . ?
C124 C125 C126 C121 -1.7(12) . . . . ?
C216 C211 C212 C213 0.4(9) . . . . ?
P2 C211 C212 C213 173.6(5) . . . . ?
C211 C212 C213 C214 2.2(10) . . . . ?
C212 C213 C214 C215 -3.1(12) . . . . ?
C213 C214 C215 C216 1.4(14) . . . . ?
C214 C215 C216 C211 1.3(12) . . . . ?
C212 C211 C216 C215 -2.1(9) . . . . ?
P2 C211 C216 C215 -175.5(6) . . . . ?
C226 C221 C222 C223 0.3(9) . . . . ?
P2 C221 C222 C223 177.5(6) . . . . ?
C221 C222 C223 C224 -0.3(12) . . . . ?
C222 C223 C224 C225 1.8(14) . . . . ?
C223 C224 C225 C226 -3.3(11) . . . . ?
C222 C221 C226 C225 -1.9(8) . . . . ?
P2 C221 C226 C225 -179.2(4) . . . . ?
C224 C225 C226 C221 3.4(9) . . . . ?
P1 C131 C231 P2 43.6(5) . . . . ?
C17 C16 N1 C20 0.4(8) . . . . ?
C17 C16 N1 Ru1 177.7(5) . . . . ?
C19 C20 N1 C16 0.8(7) . . . . ?
C21 C20 N1 C16 -175.1(4) . . . . ?
C19 C20 N1 Ru1 -176.9(4) . . . . ?
C21 C20 N1 Ru1 7.2(5) . . . . ?
N2 Ru1 N1 C16 174.5(4) . . . . ?
O1 Ru1 N1 C16 -134.3(5) . . . . ?
O2 Ru1 N1 C16 -98.9(4) . . . . ?
P1 Ru1 N1 C16 79.5(4) . . . . ?
P2 Ru1 N1 C16 -4.0(4) . . . . ?
N2 Ru1 N1 C20 -8.1(3) . . . . ?
O1 Ru1 N1 C20 43.0(7) . . . . ?
O2 Ru1 N1 C20 78.5(3) . . . . ?
P1 Ru1 N1 C20 -103.1(3) . . . . ?
P2 Ru1 N1 C20 173.4(3) . . . . ?
C22 C21 N2 C25 -1.9(8) . . . . ?
C20 C21 N2 C25 177.6(5) . . . . ?
C22 C21 N2 Ru1 173.9(5) . . . . ?
C20 C21 N2 Ru1 -6.6(6) . . . . ?
C24 C25 N2 C21 -1.3(9) . . . . ?
C24 C25 N2 Ru1 -176.6(5) . . . . ?
N1 Ru1 N2 C21 8.0(4) . . . . ?
O1 Ru1 N2 C21 -159.3(4) . . . . ?
O2 Ru1 N2 C21 -82.4(4) . . . . ?
P1 Ru1 N2 C21 95.5(4) . . . . ?
P2 Ru1 N2 C21 124(4) . . . . ?
N1 Ru1 N2 C25 -176.6(5) . . . . ?
O1 Ru1 N2 C25 16.2(4) . . . . ?
O2 Ru1 N2 C25 93.1(4) . . . . ?
P1 Ru1 N2 C25 -89.0(4) . . . . ?
P2 Ru1 N2 C25 -60(4) . . . . ?
C6 C1 O1 Ru1 -179.4(3) . . . . ?
C2 C1 O1 Ru1 1.6(5) . . . . ?
N1 Ru1 O1 C1 30.8(6) . . . . ?
N2 Ru1 O1 C1 80.5(3) . . . . ?
O2 Ru1 O1 C1 -5.8(3) . . . . ?
P1 Ru1 O1 C1 175.5(3) . . . . ?
P2 Ru1 O1 C1 -101.1(3) . . . . ?
C3 C2 O2 Ru1 166.6(4) . . . . ?
C1 C2 O2 Ru1 -11.7(5) . . . . ?
N1 Ru1 O2 C2 -160.7(3) . . . . ?
N2 Ru1 O2 C2 -82.2(3) . . . . ?
O1 Ru1 O2 C2 9.6(3) . . . . ?
P1 Ru1 O2 C2 158(2) . . . . ?
P2 Ru1 O2 C2 97.0(3) . . . . ?
C126 C121 P1 C111 -52.1(5) . . . . ?
C122 C121 P1 C111 131.8(5) . . . . ?
C126 C121 P1 C131 -159.3(5) . . . . ?
C122 C121 P1 C131 24.5(5) . . . . ?
C126 C121 P1 Ru1 82.4(5) . . . . ?
C122 C121 P1 Ru1 -93.7(5) . . . . ?
C112 C111 P1 C121 136.2(5) . . . . ?
C116 C111 P1 C121 -49.0(5) . . . . ?
C112 C111 P1 C131 -114.7(5) . . . . ?
C116 C111 P1 C131 60.1(5) . . . . ?
C112 C111 P1 Ru1 6.0(5) . . . . ?
C116 C111 P1 Ru1 -179.2(4) . . . . ?
C231 C131 P1 C121 -170.0(4) . . . . ?
C231 C131 P1 C111 82.6(4) . . . . ?
C231 C131 P1 Ru1 -47.3(4) . . . . ?
N1 Ru1 P1 C121 40.7(2) . . . . ?
N2 Ru1 P1 C121 -37.5(2) . . . . ?
O1 Ru1 P1 C121 -129.8(2) . . . . ?
O2 Ru1 P1 C121 82(2) . . . . ?
P2 Ru1 P1 C121 143.3(2) . . . . ?
N1 Ru1 P1 C111 165.7(2) . . . . ?
N2 Ru1 P1 C111 87.4(2) . . . . ?
O1 Ru1 P1 C111 -4.9(2) . . . . ?
O2 Ru1 P1 C111 -153(2) . . . . ?
P2 Ru1 P1 C111 -91.76(19) . . . . ?
N1 Ru1 P1 C131 -76.0(2) . . . . ?
N2 Ru1 P1 C131 -154.3(2) . . . . ?
O1 Ru1 P1 C131 113.4(2) . . . . ?
O2 Ru1 P1 C131 -35(2) . . . . ?
P2 Ru1 P1 C131 26.5(2) . . . . ?
C226 C221 P2 C211 106.2(5) . . . . ?
C222 C221 P2 C211 -71.0(5) . . . . ?
C226 C221 P2 C231 -143.3(4) . . . . ?
C222 C221 P2 C231 39.4(5) . . . . ?
C226 C221 P2 Ru1 -19.3(5) . . . . ?
C222 C221 P2 Ru1 163.4(4) . . . . ?
C212 C211 P2 C221 145.6(5) . . . . ?
C216 C211 P2 C221 -41.3(5) . . . . ?
C212 C211 P2 C231 35.5(5) . . . . ?
C216 C211 P2 C231 -151.3(5) . . . . ?
C212 C211 P2 Ru1 -83.1(5) . . . . ?
C216 C211 P2 Ru1 90.0(5) . . . . ?
C131 C231 P2 C221 109.6(4) . . . . ?
C131 C231 P2 C211 -143.1(4) . . . . ?
C131 C231 P2 Ru1 -22.1(5) . . . . ?
N1 Ru1 P2 C221 -40.6(2) . . . . ?
N2 Ru1 P2 C221 -157(4) . . . . ?
O1 Ru1 P2 C221 126.9(2) . . . . ?
O2 Ru1 P2 C221 50.1(2) . . . . ?
P1 Ru1 P2 C221 -127.8(2) . . . . ?
N1 Ru1 P2 C211 -161.0(2) . . . . ?
N2 Ru1 P2 C211 83(4) . . . . ?
O1 Ru1 P2 C211 6.5(2) . . . . ?
O2 Ru1 P2 C211 -70.3(2) . . . . ?
P1 Ru1 P2 C211 111.79(19) . . . . ?
N1 Ru1 P2 C231 81.9(3) . . . . ?
N2 Ru1 P2 C231 -34(4) . . . . ?
O1 Ru1 P2 C231 -110.6(2) . . . . ?
O2 Ru1 P2 C231 172.6(2) . . . . ?
P1 Ru1 P2 C231 -5.3(2) . . . . ?
C3S O1S C1S C2S -175(3) . . . . ?
C1S O1S C3S C4S -180(2) . . . . ?
